data_2225081
loop_
_publ_author_name
'Reza, Md. Yeamin'
'Hossain, Md. Motahar'
'Karim, Md. Rabiul'
'Tarafder, Md. Tofazzal Hossain'
'Hughes, David L.'

_publ_section_title
;
 Triethylammonium
 bis(2-oxido-2,2-diphenylacetato-\k^2^<i>O</i>^1^,<i>O</i>^2^)antimonate(III)
;
_journal_coeditor_code PB2016
_journal_issue 2
_journal_name_full 'Acta Crystallographica Section E'
_journal_page_first m116
_journal_page_last m117
_journal_paper_doi 10.1107/S1600536809054853
_journal_volume 66
_journal_year 2010
_chemical_formula_iupac '(C6 H16 N) [Sb (C14 H10 O3)2]'
_chemical_formula_moiety 'C6 H16 N +, C28 H20 O6 Sb -'
_chemical_formula_structural '(C6 H16 N) [Sb (C14 H10 O3)2]'
_chemical_formula_sum 'C34 H36 N O6 Sb'
_chemical_formula_weight 676.39
_chemical_name_systematic
;
Triethylammonium
bis(2-oxido-2,2-diphenylacetato-\k^2^<i>O</i>^1^,<i>O</i>^2^)antimonate(III)
;
_space_group_IT_number 14
_symmetry_cell_setting monoclinic
_symmetry_space_group_name_Hall '-P 2ybc'
_symmetry_space_group_name_H-M 'P 1 21/c 1'
_atom_sites_solution_hydrogens geom
_atom_sites_solution_primary direct
_atom_sites_solution_secondary difmap
_audit_creation_method 'SHELXL-97 and CrysAlisPro RED'
_cell_angle_alpha 90.00
_cell_angle_beta 90.6466(11)
_cell_angle_gamma 90.00
_cell_formula_units_Z 4
_cell_length_a 12.34379(13)
_cell_length_b 10.63317(12)
_cell_length_c 22.5264(3)
_cell_measurement_reflns_used 33278
_cell_measurement_temperature 140.0(10)
_cell_measurement_theta_max 32.2804
_cell_measurement_theta_min 3.0851
_cell_volume 2956.48(6)
_computing_cell_refinement
;
CrysAlis RED (Oxford Diffraction, 2008)
;
_computing_data_collection
;
CrysAlis CCD (Oxford Diffraction, 2008)
;
_computing_data_reduction
;
CrysAlis RED (Oxford Diffraction, 2008)
;
_computing_molecular_graphics 'ORTEPII (Johnson, 1976) and ORTEP-3 (Farrugia, 1997)'
_computing_publication_material 'SHELXL97 (Sheldrick, 2008) and WinGX (Farrugia, 1999)'
_computing_structure_refinement 'SHELXL97 (Sheldrick, 2008)'
_computing_structure_solution 'SHELXS97 (Sheldrick, 2008)'
_diffrn_ambient_temperature 140.0(10)
_diffrn_detector_area_resol_mean 16.0050
_diffrn_measured_fraction_theta_full 0.999
_diffrn_measured_fraction_theta_max 0.999
_diffrn_measurement_device_type 'Oxford Diffraction Xcalibur 3/CCD'
_diffrn_measurement_method 'Thin-slice \f and \w scans'
_diffrn_radiation_monochromator graphite
_diffrn_radiation_source 'Enhance (Mo) X-ray Source'
_diffrn_radiation_type Mo-K\a
_diffrn_radiation_wavelength 0.71073
_diffrn_reflns_av_R_equivalents 0.0541
_diffrn_reflns_av_sigmaI/netI 0.0305
_diffrn_reflns_limit_h_max 16
_diffrn_reflns_limit_h_min -16
_diffrn_reflns_limit_k_max 13
_diffrn_reflns_limit_k_min -13
_diffrn_reflns_limit_l_max 29
_diffrn_reflns_limit_l_min -29
_diffrn_reflns_number 61564
_diffrn_reflns_theta_full 27.50
_diffrn_reflns_theta_max 27.50
_diffrn_reflns_theta_min 3.10
_exptl_absorpt_coefficient_mu 0.981
_exptl_absorpt_correction_T_max 1.000
_exptl_absorpt_correction_T_min 0.911
_exptl_absorpt_correction_type multi-scan
_exptl_absorpt_process_details
;
(CrysAlis RED; Oxford Diffraction, 2008)
;
_exptl_crystal_colour colourless
_exptl_crystal_density_diffrn 1.520
_exptl_crystal_density_method 'not measured'
_exptl_crystal_description plate
_exptl_crystal_F_000 1384
_exptl_crystal_size_max 0.28
_exptl_crystal_size_mid 0.27
_exptl_crystal_size_min 0.09
_refine_diff_density_max 0.407
_refine_diff_density_min -0.420
_refine_ls_extinction_method none
_refine_ls_goodness_of_fit_ref 1.008
_refine_ls_hydrogen_treatment mixed
_refine_ls_matrix_type full
_refine_ls_number_parameters 383
_refine_ls_number_reflns 6772
_refine_ls_number_restraints 0
_refine_ls_restrained_S_all 1.008
_refine_ls_R_factor_all 0.0378
_refine_ls_R_factor_gt 0.0226
_refine_ls_shift/su_max 0.003
_refine_ls_shift/su_mean 0.000
_refine_ls_structure_factor_coef Fsqd
_refine_ls_weighting_details 'calc w=1/[\s^2^(Fo^2^)+(0.0274P)^2^+0.0000P] where P=(Fo^2^+2Fc^2^)/3'
_refine_ls_weighting_scheme calc
_refine_ls_wR_factor_gt 0.0465
_refine_ls_wR_factor_ref 0.0494
_reflns_number_gt 5645
_reflns_number_total 6772
_reflns_threshold_expression I>2sigma(I)
_cod_data_source_file pb2016.cif
_cod_data_source_block I
_cod_original_cell_volume 2956.49(5)
_cod_original_sg_symbol_H-M 'P 21/c'
_cod_database_code 2225081
_cod_database_fobs_code 2225081

loop_
_symmetry_equiv_pos_as_xyz
'x, y, z'
'-x, y+1/2, -z+1/2'
'-x, -y, -z'
'x, -y-1/2, z-1/2'

loop_
_atom_site_type_symbol
_atom_site_label
_atom_site_fract_x
_atom_site_fract_y
_atom_site_fract_z
_atom_site_U_iso_or_equiv
_atom_site_adp_type
_atom_site_calc_flag
_atom_site_refinement_flags
_atom_site_occupancy
_atom_site_disorder_assembly
_atom_site_disorder_group
Sb Sb 0.344289(9) 0.578178(10) 0.306991(5) 0.01409(4) Uani d . 1 . .
O O1 0.31229(9) 0.51859(11) 0.39909(6) 0.0186(3) Uani d . 1 . .
C C1 0.21403(13) 0.53115(16) 0.41481(8) 0.0146(3) Uani d . 1 . .
O O11 0.17823(10) 0.49894(12) 0.46352(5) 0.0199(3) Uani d . 1 . .
C C2 0.13642(13) 0.58983(15) 0.36784(7) 0.0125(3) Uani d . 1 . .
O O2 0.19745(9) 0.64426(11) 0.32163(5) 0.0144(2) Uani d . 1 . .
C C21 0.06322(13) 0.48800(16) 0.34061(8) 0.0137(3) Uani d . 1 . .
C C22 0.07864(14) 0.36064(17) 0.35079(8) 0.0187(4) Uani d . 1 . .
H H22 0.1310 0.3342 0.3781 0.022 Uiso calc R 1 . .
C C23 0.01619(15) 0.27202(17) 0.32035(8) 0.0225(4) Uani d . 1 . .
H H23 0.0279 0.1867 0.3270 0.027 Uiso calc R 1 . .
C C24 -0.06292(14) 0.30980(18) 0.28049(8) 0.0231(4) Uani d . 1 . .
H H24 -0.1044 0.2505 0.2601 0.028 Uiso calc R 1 . .
C C25 -0.07987(14) 0.43711(18) 0.27118(8) 0.0226(4) Uani d . 1 . .
H H25 -0.1336 0.4634 0.2447 0.027 Uiso calc R 1 . .
C C26 -0.01765(14) 0.52544(17) 0.30094(8) 0.0178(4) Uani d . 1 . .
H H26 -0.0300 0.6106 0.2944 0.021 Uiso calc R 1 . .
C C31 0.06915(13) 0.69218(15) 0.39781(8) 0.0142(3) Uani d . 1 . .
C C32 -0.01336(14) 0.65910(17) 0.43647(8) 0.0184(4) Uani d . 1 . .
H H32 -0.0279 0.5746 0.4436 0.022 Uiso calc R 1 . .
C C33 -0.07398(14) 0.75074(18) 0.46439(9) 0.0229(4) Uani d . 1 . .
H H33 -0.1288 0.7277 0.4902 0.027 Uiso calc R 1 . .
C C34 -0.05292(15) 0.87695(18) 0.45388(9) 0.0243(4) Uani d . 1 . .
H H34 -0.0941 0.9388 0.4721 0.029 Uiso calc R 1 . .
C C35 0.02932(16) 0.90969(17) 0.41627(9) 0.0242(4) Uani d . 1 . .
H H35 0.0440 0.9942 0.4095 0.029 Uiso calc R 1 . .
C C36 0.09080(14) 0.81839(16) 0.38823(8) 0.0194(4) Uani d . 1 . .
H H36 0.1464 0.8419 0.3630 0.023 Uiso calc R 1 . .
O O4 0.34473(9) 0.72582(12) 0.24372(5) 0.0201(3) Uani d . 1 . .
C C4 0.39510(14) 0.82763(17) 0.25927(8) 0.0195(4) Uani d . 1 . .
O O41 0.40424(11) 0.91988(13) 0.22763(6) 0.0311(3) Uani d . 1 . .
C C5 0.44681(13) 0.82505(16) 0.32260(8) 0.0153(3) Uani d . 1 . .
O O5 0.43343(9) 0.70446(10) 0.34853(5) 0.0166(3) Uani d . 1 . .
C C51 0.56859(13) 0.84740(16) 0.31541(8) 0.0147(3) Uani d . 1 . .
C C52 0.62838(14) 0.75725(17) 0.28514(9) 0.0220(4) Uani d . 1 . .
H H52 0.5933 0.6876 0.2689 0.026 Uiso calc R 1 . .
C C53 0.73872(15) 0.76966(18) 0.27882(9) 0.0264(4) Uani d . 1 . .
H H53 0.7774 0.7085 0.2585 0.032 Uiso calc R 1 . .
C C54 0.79229(15) 0.87246(19) 0.30243(9) 0.0259(4) Uani d . 1 . .
H H54 0.8669 0.8803 0.2986 0.031 Uiso calc R 1 . .
C C55 0.73385(15) 0.96320(19) 0.33175(9) 0.0249(4) Uani d . 1 . .
H H55 0.7693 1.0330 0.3475 0.030 Uiso calc R 1 . .
C C56 0.62251(14) 0.95149(16) 0.33797(8) 0.0197(4) Uani d . 1 . .
H H56 0.5839 1.0140 0.3574 0.024 Uiso calc R 1 . .
C C61 0.39459(13) 0.92205(17) 0.36336(9) 0.0210(4) Uani d . 1 . .
C C62 0.33837(16) 1.0251(2) 0.34307(11) 0.0354(5) Uani d . 1 . .
H H62 0.3300 1.0384 0.3025 0.043 Uiso calc R 1 . .
C C63 0.2942(2) 1.1093(2) 0.38288(15) 0.0536(8) Uani d . 1 . .
H H63 0.2562 1.1787 0.3687 0.064 Uiso calc R 1 . .
C C64 0.30550(18) 1.0921(2) 0.44250(14) 0.0515(8) Uani d . 1 . .
H H64 0.2745 1.1487 0.4688 0.062 Uiso calc R 1 . .
C C65 0.3631(2) 0.9904(2) 0.46345(12) 0.0501(7) Uani d . 1 . .
H H65 0.3726 0.9787 0.5041 0.060 Uiso calc R 1 . .
C C66 0.40684(19) 0.9058(2) 0.42384(10) 0.0377(5) Uani d . 1 . .
H H66 0.4452 0.8367 0.4382 0.045 Uiso calc R 1 . .
N N7 0.28608(12) 0.57191(14) 0.56292(7) 0.0187(3) Uani d . 1 . .
C C71 0.38735(15) 0.6338(2) 0.54177(10) 0.0293(5) Uani d . 1 . .
H H71A 0.3677 0.7009 0.5145 0.035 Uiso calc R 1 . .
H H71B 0.4295 0.5727 0.5199 0.035 Uiso calc R 1 . .
C C72 0.45699(17) 0.6876(2) 0.59098(11) 0.0404(6) Uani d . 1 . .
H H72A 0.5203 0.7258 0.5744 0.061 Uiso calc R 1 . .
H H72B 0.4785 0.6215 0.6176 0.061 Uiso calc R 1 . .
H H72C 0.4166 0.7498 0.6123 0.061 Uiso calc R 1 . .
C C73 0.21227(15) 0.65915(17) 0.59532(8) 0.0217(4) Uani d . 1 . .
H H73A 0.2481 0.6871 0.6315 0.026 Uiso calc R 1 . .
H H73B 0.1474 0.6137 0.6064 0.026 Uiso calc R 1 . .
C C74 0.18027(17) 0.77240(19) 0.55908(9) 0.0316(5) Uani d . 1 . .
H H74A 0.1336 0.8253 0.5820 0.047 Uiso calc R 1 . .
H H74B 0.1428 0.7456 0.5237 0.047 Uiso calc R 1 . .
H H74C 0.2440 0.8185 0.5484 0.047 Uiso calc R 1 . .
C C75 0.30507(16) 0.45419(17) 0.59820(8) 0.0234(4) Uani d . 1 . .
H H75A 0.2360 0.4205 0.6107 0.028 Uiso calc R 1 . .
H H75B 0.3472 0.4743 0.6335 0.028 Uiso calc R 1 . .
C C76 0.36437(17) 0.35545(19) 0.56253(9) 0.0313(5) Uani d . 1 . .
H H76A 0.3595 0.2757 0.5823 0.047 Uiso calc R 1 . .
H H76B 0.4391 0.3789 0.5590 0.047 Uiso calc R 1 . .
H H76C 0.3321 0.3492 0.5237 0.047 Uiso calc R 1 . .
H H7 0.2489(16) 0.5445(18) 0.5292(9) 0.021(5) Uiso d . 1 . .

loop_
_atom_site_aniso_label
_atom_site_aniso_U_11
_atom_site_aniso_U_22
_atom_site_aniso_U_33
_atom_site_aniso_U_12
_atom_site_aniso_U_13
_atom_site_aniso_U_23
Sb 0.01236(6) 0.01524(6) 0.01468(6) 0.00074(5) 0.00095(4) -0.00073(5)
O1 0.0142(6) 0.0211(6) 0.0203(7) 0.0006(5) -0.0024(5) 0.0061(5)
C1 0.0163(8) 0.0120(8) 0.0155(9) -0.0021(6) -0.0032(7) 0.0003(7)
O11 0.0208(6) 0.0252(7) 0.0137(7) -0.0039(5) -0.0014(5) 0.0044(5)
C2 0.0122(7) 0.0143(8) 0.0111(8) -0.0004(6) 0.0001(6) 0.0017(7)
O2 0.0104(5) 0.0199(6) 0.0128(6) 0.0004(5) 0.0016(5) 0.0050(5)
C21 0.0116(8) 0.0173(9) 0.0122(8) -0.0007(6) 0.0028(7) -0.0031(7)
C22 0.0165(9) 0.0201(9) 0.0196(10) 0.0017(7) -0.0009(7) -0.0030(7)
C23 0.0234(9) 0.0167(9) 0.0276(11) -0.0008(7) 0.0035(8) -0.0064(8)
C24 0.0186(9) 0.0298(11) 0.0211(10) -0.0059(8) 0.0026(8) -0.0116(8)
C25 0.0169(9) 0.0321(11) 0.0186(9) 0.0000(8) -0.0040(7) -0.0032(8)
C26 0.0172(9) 0.0198(9) 0.0162(9) -0.0003(7) -0.0013(7) -0.0009(7)
C31 0.0128(8) 0.0176(9) 0.0122(8) 0.0002(6) -0.0034(7) -0.0017(7)
C32 0.0169(9) 0.0177(9) 0.0208(10) -0.0029(7) 0.0011(7) -0.0017(7)
C33 0.0174(9) 0.0273(10) 0.0240(10) -0.0012(8) 0.0046(8) -0.0047(8)
C34 0.0238(10) 0.0230(9) 0.0262(11) 0.0064(8) -0.0002(8) -0.0079(8)
C35 0.0302(10) 0.0151(9) 0.0274(10) 0.0010(8) -0.0007(8) -0.0015(8)
C36 0.0202(9) 0.0204(9) 0.0177(9) -0.0018(7) 0.0004(7) 0.0015(7)
O4 0.0179(6) 0.0271(7) 0.0153(6) -0.0026(5) -0.0013(5) 0.0032(5)
C4 0.0139(8) 0.0259(10) 0.0189(10) 0.0035(7) 0.0018(7) 0.0057(8)
O41 0.0336(8) 0.0303(8) 0.0292(8) -0.0038(6) -0.0051(6) 0.0166(7)
C5 0.0144(8) 0.0150(8) 0.0165(9) -0.0006(6) 0.0009(7) 0.0044(7)
O5 0.0166(6) 0.0161(6) 0.0170(6) -0.0037(5) -0.0039(5) 0.0051(5)
C51 0.0139(8) 0.0151(8) 0.0152(9) -0.0004(6) 0.0004(7) 0.0049(7)
C52 0.0203(9) 0.0176(9) 0.0283(11) -0.0007(7) 0.0037(8) -0.0027(8)
C53 0.0209(9) 0.0258(10) 0.0328(12) 0.0045(8) 0.0084(8) -0.0029(9)
C54 0.0137(9) 0.0353(11) 0.0287(11) -0.0021(8) 0.0006(8) 0.0035(9)
C55 0.0195(9) 0.0303(10) 0.0249(11) -0.0091(8) -0.0015(8) -0.0027(8)
C56 0.0210(9) 0.0200(10) 0.0181(9) -0.0003(7) 0.0018(7) -0.0021(7)
C61 0.0129(8) 0.0200(9) 0.0303(10) -0.0037(7) 0.0068(7) -0.0011(8)
C62 0.0278(11) 0.0266(11) 0.0516(15) 0.0058(9) -0.0084(10) -0.0058(11)
C63 0.0339(13) 0.0348(14) 0.092(2) 0.0164(10) -0.0059(14) -0.0206(14)
C64 0.0288(12) 0.0404(15) 0.086(2) -0.0080(10) 0.0289(13) -0.0346(15)
C65 0.0664(18) 0.0438(15) 0.0409(15) -0.0146(13) 0.0332(14) -0.0149(12)
C66 0.0536(14) 0.0298(12) 0.0301(12) 0.0052(10) 0.0191(11) 0.0008(9)
N7 0.0203(7) 0.0211(8) 0.0148(7) -0.0020(6) -0.0002(6) -0.0011(7)
C71 0.0267(10) 0.0290(11) 0.0326(12) -0.0049(9) 0.0121(9) -0.0002(9)
C72 0.0242(11) 0.0432(14) 0.0539(16) -0.0119(10) 0.0011(11) -0.0037(11)
C73 0.0206(9) 0.0249(10) 0.0199(10) -0.0008(7) 0.0036(8) -0.0047(8)
C74 0.0366(12) 0.0265(11) 0.0315(12) 0.0037(9) -0.0042(10) -0.0043(9)
C75 0.0289(10) 0.0254(10) 0.0157(9) -0.0017(8) -0.0054(8) 0.0034(7)
C76 0.0382(12) 0.0299(12) 0.0255(11) 0.0100(9) -0.0098(9) -0.0004(9)

loop_
_atom_type_symbol
_atom_type_description
_atom_type_scat_dispersion_real
_atom_type_scat_dispersion_imag
_atom_type_scat_source
C C 0.0033 0.0016 'International Tables Vol C Tables 4.2.6.8 and 6.1.1.4'
H H 0.0000 0.0000 'International Tables Vol C Tables 4.2.6.8 and 6.1.1.4'
N N 0.0061 0.0033 'International Tables Vol C Tables 4.2.6.8 and 6.1.1.4'
O O 0.0106 0.0060 'International Tables Vol C Tables 4.2.6.8 and 6.1.1.4'
Sb Sb -0.5866 1.5461 'International Tables Vol C Tables 4.2.6.8 and 6.1.1.4'

loop_
_geom_angle_atom_site_label_1
_geom_angle_atom_site_label_2
_geom_angle_atom_site_label_3
_geom_angle_site_symmetry_1
_geom_angle_site_symmetry_3
_geom_angle
_geom_angle_publ_flag
O2 Sb O1 . . 76.77(4) y
O4 Sb O1 . . 147.72(5) y
O5 Sb O1 . . 81.60(5) y
O2 Sb O4 . . 81.84(5) y
O5 Sb O2 . . 100.79(5) y
O5 Sb O4 . . 78.97(5) y
C1 O1 Sb . . 114.31(11) ?
O11 C1 O1 . . 124.65(16) ?
O11 C1 C2 . . 119.54(15) ?
O1 C1 C2 . . 115.80(14) ?
O2 C2 C31 . . 109.24(13) ?
O2 C2 C21 . . 108.10(13) ?
C31 C2 C21 . . 111.00(13) ?
O2 C2 C1 . . 109.66(12) ?
C31 C2 C1 . . 108.62(13) ?
C21 C2 C1 . . 110.21(13) ?
C2 O2 Sb . . 118.32(9) ?
C22 C21 C26 . . 118.83(16) ?
C22 C21 C2 . . 122.98(15) ?
C26 C21 C2 . . 118.05(15) ?
C21 C22 C23 . . 120.35(17) ?
C21 C22 H22 . . 119.8 ?
C23 C22 H22 . . 119.8 ?
C24 C23 C22 . . 120.49(18) ?
C24 C23 H23 . . 119.8 ?
C22 C23 H23 . . 119.8 ?
C23 C24 C25 . . 119.20(17) ?
C23 C24 H24 . . 120.4 ?
C25 C24 H24 . . 120.4 ?
C26 C25 C24 . . 120.56(17) ?
C26 C25 H25 . . 119.7 ?
C24 C25 H25 . . 119.7 ?
C25 C26 C21 . . 120.55(17) ?
C25 C26 H26 . . 119.7 ?
C21 C26 H26 . . 119.7 ?
C36 C31 C32 . . 119.05(16) ?
C36 C31 C2 . . 120.90(15) ?
C32 C31 C2 . . 120.03(15) ?
C33 C32 C31 . . 120.62(17) ?
C33 C32 H32 . . 119.7 ?
C31 C32 H32 . . 119.7 ?
C32 C33 C34 . . 120.00(17) ?
C32 C33 H33 . . 120.0 ?
C34 C33 H33 . . 120.0 ?
C35 C34 C33 . . 119.42(17) ?
C35 C34 H34 . . 120.3 ?
C33 C34 H34 . . 120.3 ?
C34 C35 C36 . . 120.97(17) ?
C34 C35 H35 . . 119.5 ?
C36 C35 H35 . . 119.5 ?
C31 C36 C35 . . 119.93(17) ?
C31 C36 H36 . . 120.0 ?
C35 C36 H36 . . 120.0 ?
C4 O4 Sb . . 116.24(11) ?
O41 C4 O4 . . 124.22(17) ?
O41 C4 C5 . . 120.70(16) ?
O4 C4 C5 . . 115.08(15) ?
O5 C5 C61 . . 108.09(14) ?
O5 C5 C51 . . 107.60(13) ?
C61 C5 C51 . . 112.32(14) ?
O5 C5 C4 . . 110.16(14) ?
C61 C5 C4 . . 111.56(14) ?
C51 C5 C4 . . 107.04(14) ?
C5 O5 Sb . . 119.22(10) ?
C56 C51 C52 . . 118.33(16) ?
C56 C51 C5 . . 123.58(15) ?
C52 C51 C5 . . 118.09(15) ?
C53 C52 C51 . . 120.98(17) ?
C53 C52 H52 . . 119.5 ?
C51 C52 H52 . . 119.5 ?
C52 C53 C54 . . 120.38(18) ?
C52 C53 H53 . . 119.8 ?
C54 C53 H53 . . 119.8 ?
C55 C54 C53 . . 119.20(17) ?
C55 C54 H54 . . 120.4 ?
C53 C54 H54 . . 120.4 ?
C54 C55 C56 . . 120.64(18) ?
C54 C55 H55 . . 119.7 ?
C56 C55 H55 . . 119.7 ?
C51 C56 C55 . . 120.44(17) ?
C51 C56 H56 . . 119.8 ?
C55 C56 H56 . . 119.8 ?
C62 C61 C66 . . 118.57(19) ?
C62 C61 C5 . . 123.62(18) ?
C66 C61 C5 . . 117.80(17) ?
C61 C62 C63 . . 120.1(2) ?
C61 C62 H62 . . 119.9 ?
C63 C62 H62 . . 119.9 ?
C64 C63 C62 . . 121.1(2) ?
C64 C63 H63 . . 119.5 ?
C62 C63 H63 . . 119.5 ?
C63 C64 C65 . . 119.4(2) ?
C63 C64 H64 . . 120.3 ?
C65 C64 H64 . . 120.3 ?
C64 C65 C66 . . 119.7(3) ?
C64 C65 H65 . . 120.2 ?
C66 C65 H65 . . 120.2 ?
C61 C66 C65 . . 121.1(2) ?
C61 C66 H66 . . 119.4 ?
C65 C66 H66 . . 119.4 ?
C71 N7 C73 . . 113.47(15) ?
C71 N7 C75 . . 114.21(15) ?
C73 N7 C75 . . 110.58(14) ?
C71 N7 H7 . . 106.6(12) ?
C73 N7 H7 . . 107.1(12) ?
C75 N7 H7 . . 104.1(12) ?
N7 C71 C72 . . 113.86(17) ?
N7 C71 H71A . . 108.8 ?
C72 C71 H71A . . 108.8 ?
N7 C71 H71B . . 108.8 ?
C72 C71 H71B . . 108.8 ?
H71A C71 H71B . . 107.7 ?
C71 C72 H72A . . 109.5 ?
C71 C72 H72B . . 109.5 ?
H72A C72 H72B . . 109.5 ?
C71 C72 H72C . . 109.5 ?
H72A C72 H72C . . 109.5 ?
H72B C72 H72C . . 109.5 ?
N7 C73 C74 . . 112.90(15) ?
N7 C73 H73A . . 109.0 ?
C74 C73 H73A . . 109.0 ?
N7 C73 H73B . . 109.0 ?
C74 C73 H73B . . 109.0 ?
H73A C73 H73B . . 107.8 ?
C73 C74 H74A . . 109.5 ?
C73 C74 H74B . . 109.5 ?
H74A C74 H74B . . 109.5 ?
C73 C74 H74C . . 109.5 ?
H74A C74 H74C . . 109.5 ?
H74B C74 H74C . . 109.5 ?
N7 C75 C76 . . 111.77(16) ?
N7 C75 H75A . . 109.3 ?
C76 C75 H75A . . 109.3 ?
N7 C75 H75B . . 109.3 ?
C76 C75 H75B . . 109.3 ?
H75A C75 H75B . . 107.9 ?
C75 C76 H76A . . 109.5 ?
C75 C76 H76B . . 109.5 ?
H76A C76 H76B . . 109.5 ?
C75 C76 H76C . . 109.5 ?
H76A C76 H76C . . 109.5 ?
H76B C76 H76C . . 109.5 ?

loop_
_geom_bond_atom_site_label_1
_geom_bond_atom_site_label_2
_geom_bond_site_symmetry_2
_geom_bond_distance
_geom_bond_publ_flag
Sb O1 . 2.2091(12) y
Sb O2 . 1.9751(11) y
Sb O4 . 2.1204(12) y
Sb O5 . 1.9662(11) y
O1 C1 . 1.274(2) ?
C1 O11 . 1.236(2) ?
C1 C2 . 1.550(2) ?
C2 O2 . 1.4155(19) ?
C2 C31 . 1.530(2) ?
C2 C21 . 1.534(2) ?
C21 C22 . 1.386(2) ?
C21 C26 . 1.390(2) ?
C22 C23 . 1.393(2) ?
C22 H22 . 0.9300 ?
C23 C24 . 1.379(3) ?
C23 H23 . 0.9300 ?
C24 C25 . 1.385(3) ?
C24 H24 . 0.9300 ?
C25 C26 . 1.382(2) ?
C25 H25 . 0.9300 ?
C26 H26 . 0.9300 ?
C31 C36 . 1.386(2) ?
C31 C32 . 1.393(2) ?
C32 C33 . 1.384(2) ?
C32 H32 . 0.9300 ?
C33 C34 . 1.388(3) ?
C33 H33 . 0.9300 ?
C34 C35 . 1.374(3) ?
C34 H34 . 0.9300 ?
C35 C36 . 1.389(3) ?
C35 H35 . 0.9300 ?
C36 H36 . 0.9300 ?
O4 C4 . 1.295(2) ?
C4 O41 . 1.218(2) ?
C4 C5 . 1.557(2) ?
C5 O5 . 1.4195(19) ?
C5 C61 . 1.528(2) ?
C5 C51 . 1.532(2) ?
C51 C56 . 1.385(2) ?
C51 C52 . 1.393(2) ?
C52 C53 . 1.377(2) ?
C52 H52 . 0.9300 ?
C53 C54 . 1.381(3) ?
C53 H53 . 0.9300 ?
C54 C55 . 1.378(3) ?
C54 H54 . 0.9300 ?
C55 C56 . 1.389(2) ?
C55 H55 . 0.9300 ?
C56 H56 . 0.9300 ?
C61 C62 . 1.373(3) ?
C61 C66 . 1.380(3) ?
C62 C63 . 1.383(3) ?
C62 H62 . 0.9300 ?
C63 C64 . 1.361(4) ?
C63 H63 . 0.9300 ?
C64 C65 . 1.375(4) ?
C64 H64 . 0.9300 ?
C65 C66 . 1.382(3) ?
C65 H65 . 0.9300 ?
C66 H66 . 0.9300 ?
N7 C71 . 1.495(2) ?
N7 C73 . 1.496(2) ?
N7 C75 . 1.500(2) ?
N7 H7 . 0.93(2) ?
C71 C72 . 1.508(3) ?
C71 H71A . 0.9700 ?
C71 H71B . 0.9700 ?
C72 H72A . 0.9600 ?
C72 H72B . 0.9600 ?
C72 H72C . 0.9600 ?
C73 C74 . 1.505(3) ?
C73 H73A . 0.9700 ?
C73 H73B . 0.9700 ?
C74 H74A . 0.9600 ?
C74 H74B . 0.9600 ?
C74 H74C . 0.9600 ?
C75 C76 . 1.516(3) ?
C75 H75A . 0.9700 ?
C75 H75B . 0.9700 ?
C76 H76A . 0.9600 ?
C76 H76B . 0.9600 ?
C76 H76C . 0.9600 ?

loop_
_geom_hbond_atom_site_label_D
_geom_hbond_atom_site_label_H
_geom_hbond_atom_site_label_A
_geom_hbond_site_symmetry_A
_geom_hbond_distance_DH
_geom_hbond_distance_HA
_geom_hbond_distance_DA
_geom_hbond_angle_DHA
_geom_hbond_publ_flag
N7 H7 O11 . 0.93(2) 1.78(2) 2.706(2) 177.5(18) y

loop_
_geom_torsion_atom_site_label_1
_geom_torsion_atom_site_label_2
_geom_torsion_atom_site_label_3
_geom_torsion_atom_site_label_4
_geom_torsion_site_symmetry_1
_geom_torsion_site_symmetry_2
_geom_torsion_site_symmetry_3
_geom_torsion_site_symmetry_4
_geom_torsion
_geom_torsion_publ_flag
O5 Sb O1 C1 . . . . 115.32(12) ?
O2 Sb O1 C1 . . . . 12.08(11) ?
O4 Sb O1 C1 . . . . 61.90(15) ?
Sb O1 C1 O11 . . . . 177.04(14) ?
Sb O1 C1 C2 . . . . -2.13(18) ?
O11 C1 C2 O2 . . . . 167.18(15) ?
O1 C1 C2 O2 . . . . -13.6(2) ?
O11 C1 C2 C31 . . . . 47.9(2) ?
O1 C1 C2 C31 . . . . -132.91(15) ?
O11 C1 C2 C21 . . . . -73.93(19) ?
O1 C1 C2 C21 . . . . 105.29(16) ?
C31 C2 O2 Sb . . . . 144.16(10) ?
C21 C2 O2 Sb . . . . -94.96(13) ?
C1 C2 O2 Sb . . . . 25.23(16) ?
O5 Sb O2 C2 . . . . -99.33(11) ?
O4 Sb O2 C2 . . . . -176.37(11) ?
O1 Sb O2 C2 . . . . -20.72(10) ?
O2 C2 C21 C22 . . . . 110.46(18) ?
C31 C2 C21 C22 . . . . -129.76(17) ?
C1 C2 C21 C22 . . . . -9.4(2) ?
O2 C2 C21 C26 . . . . -65.23(18) ?
C31 C2 C21 C26 . . . . 54.6(2) ?
C1 C2 C21 C26 . . . . 174.93(14) ?
C26 C21 C22 C23 . . . . 1.9(3) ?
C2 C21 C22 C23 . . . . -173.74(16) ?
C21 C22 C23 C24 . . . . -1.1(3) ?
C22 C23 C24 C25 . . . . -0.2(3) ?
C23 C24 C25 C26 . . . . 0.7(3) ?
C24 C25 C26 C21 . . . . 0.2(3) ?
C22 C21 C26 C25 . . . . -1.5(3) ?
C2 C21 C26 C25 . . . . 174.40(16) ?
O2 C2 C31 C36 . . . . -14.4(2) ?
C21 C2 C31 C36 . . . . -133.47(17) ?
C1 C2 C31 C36 . . . . 105.21(18) ?
O2 C2 C31 C32 . . . . 167.26(14) ?
C21 C2 C31 C32 . . . . 48.2(2) ?
C1 C2 C31 C32 . . . . -73.17(19) ?
C36 C31 C32 C33 . . . . 0.9(3) ?
C2 C31 C32 C33 . . . . 179.26(16) ?
C31 C32 C33 C34 . . . . 0.1(3) ?
C32 C33 C34 C35 . . . . -0.9(3) ?
C33 C34 C35 C36 . . . . 0.7(3) ?
C32 C31 C36 C35 . . . . -1.1(3) ?
C2 C31 C36 C35 . . . . -179.46(16) ?
C34 C35 C36 C31 . . . . 0.3(3) ?
O5 Sb O4 C4 . . . . -2.44(12) ?
O2 Sb O4 C4 . . . . 100.31(12) ?
O1 Sb O4 C4 . . . . 51.60(15) ?
Sb O4 C4 O41 . . . . 178.69(14) ?
Sb O4 C4 C5 . . . . -0.40(18) ?
O41 C4 C5 O5 . . . . -174.87(16) ?
O4 C4 C5 O5 . . . . 4.3(2) ?
O41 C4 C5 C61 . . . . 65.1(2) ?
O4 C4 C5 C61 . . . . -115.79(16) ?
O41 C4 C5 C51 . . . . -58.2(2) ?
O4 C4 C5 C51 . . . . 120.97(16) ?
C61 C5 O5 Sb . . . . 115.54(12) ?
C51 C5 O5 Sb . . . . -122.94(12) ?
C4 C5 O5 Sb . . . . -6.58(17) ?
O2 Sb O5 C5 . . . . -74.24(11) ?
O4 Sb O5 C5 . . . . 5.13(11) ?
O1 Sb O5 C5 . . . . -148.95(11) ?
O5 C5 C51 C56 . . . . -125.51(17) ?
C61 C5 C51 C56 . . . . -6.7(2) ?
C4 C5 C51 C56 . . . . 116.10(19) ?
O5 C5 C51 C52 . . . . 53.7(2) ?
C61 C5 C51 C52 . . . . 172.54(16) ?
C4 C5 C51 C52 . . . . -64.69(19) ?
C56 C51 C52 C53 . . . . 1.4(3) ?
C5 C51 C52 C53 . . . . -177.87(17) ?
C51 C52 C53 C54 . . . . -0.1(3) ?
C52 C53 C54 C55 . . . . -0.8(3) ?
C53 C54 C55 C56 . . . . 0.4(3) ?
C52 C51 C56 C55 . . . . -1.7(3) ?
C5 C51 C56 C55 . . . . 177.48(17) ?
C54 C55 C56 C51 . . . . 0.8(3) ?
O5 C5 C61 C62 . . . . -142.21(17) ?
C51 C5 C61 C62 . . . . 99.2(2) ?
C4 C5 C61 C62 . . . . -21.0(2) ?
O5 C5 C61 C66 . . . . 39.1(2) ?
C51 C5 C61 C66 . . . . -79.4(2) ?
C4 C5 C61 C66 . . . . 160.38(17) ?
C66 C61 C62 C63 . . . . -0.8(3) ?
C5 C61 C62 C63 . . . . -179.45(19) ?
C61 C62 C63 C64 . . . . 0.1(4) ?
C62 C63 C64 C65 . . . . 0.9(4) ?
C63 C64 C65 C66 . . . . -1.3(4) ?
C62 C61 C66 C65 . . . . 0.5(3) ?
C5 C61 C66 C65 . . . . 179.2(2) ?
C64 C65 C66 C61 . . . . 0.6(4) ?
C73 N7 C71 C72 . . . . 60.8(2) ?
C75 N7 C71 C72 . . . . -67.2(2) ?
C71 N7 C73 C74 . . . . 56.6(2) ?
C75 N7 C73 C74 . . . . -173.54(16) ?
C71 N7 C75 C76 . . . . -59.8(2) ?
C73 N7 C75 C76 . . . . 170.79(16) ?
